data_7102767
loop_
_publ_author_name
'Rodriguez-Zubiri, Mireia'
'Gallo, Vito'
'Ros\'e, Jacky'
'Welter, Richard'
'Braunstein, Pierre'

_publ_section_title
;
 Assembling metals and clusters around an octaphosphine ligand based on
 N-substituted bis(diphenylphosphanyl)amines: structural characterization
 of dendrimer-like Co~12~ and Co~16~ branched clusters
;
_journal_coden_ASTM CHCOFS
_journal_issue 1
_journal_name_full
;
 Chemical Communications (Cambridge, United Kingdom)
;
_journal_page_first 64
_journal_page_last 66
_journal_paper_doi 10.1039/b713540h
_journal_year 2008
_chemical_formula_moiety 'C242 H186 Co16 N8 O32 P16 S4, 2(C H2 Cl2)'
_chemical_formula_sum 'C244 H190 Cl4 Co16 N8 O32 P16 S4'
_chemical_formula_weight 5454.48
_space_group_IT_number 2
_symmetry_cell_setting triclinic
_symmetry_space_group_name_Hall '-P 1'
_symmetry_space_group_name_H-M 'P -1'
_atom_sites_solution_hydrogens geom
_atom_sites_solution_primary direct
_atom_sites_solution_secondary difmap
_audit_creation_method SHELXL-97
_cell_angle_alpha 98.6200(9)
_cell_angle_beta 97.8450(9)
_cell_angle_gamma 116.4261(15)
_cell_formula_units_Z 1
_cell_length_a 18.7300(4)
_cell_length_b 19.7900(4)
_cell_length_c 20.4200(7)
_cell_measurement_reflns_used 23235
_cell_measurement_temperature 173(2)
_cell_measurement_theta_max 27.485
_cell_measurement_theta_min 0.998
_cell_volume 6522.7(3)
_computing_cell_refinement 'Denzo (Nonius B.V., 1998)'
_computing_data_collection 'Collect (Nonius B.V., 1998)'
_computing_data_reduction 'Denzo (Nonius B.V., 1998)'
_computing_molecular_graphics 'PLATON 98 (Spek, 1998)'
_computing_publication_material 'SHELXL-97 (Sheldrick, 1997)'
_computing_structure_refinement 'SHELXL-97 (Sheldrick, 1997)'
_computing_structure_solution 'SHELXS-97 (Sheldrick, 1997)'
_diffrn_ambient_temperature 173(2)
_diffrn_measured_fraction_theta_full 0.992
_diffrn_measured_fraction_theta_max 0.992
_diffrn_measurement_device_type KappaCCD
_diffrn_measurement_method '\p scans'
_diffrn_radiation_monochromator graphite
_diffrn_radiation_source 'fine-focus sealed tube'
_diffrn_radiation_type MoK\a
_diffrn_radiation_wavelength 0.71073
_diffrn_reflns_av_R_equivalents 0.1167
_diffrn_reflns_av_sigmaI/netI 0.2821
_diffrn_reflns_limit_h_max 24
_diffrn_reflns_limit_h_min -23
_diffrn_reflns_limit_k_max 25
_diffrn_reflns_limit_k_min -25
_diffrn_reflns_limit_l_max 26
_diffrn_reflns_limit_l_min -22
_diffrn_reflns_number 43918
_diffrn_reflns_theta_full 27.42
_diffrn_reflns_theta_max 27.42
_diffrn_reflns_theta_min 1.04
_exptl_absorpt_coefficient_mu 1.222
_exptl_absorpt_correction_type none
_exptl_crystal_colour black
_exptl_crystal_density_diffrn 1.389
_exptl_crystal_density_method 'not measured'
_exptl_crystal_description prism
_exptl_crystal_F_000 2770
_exptl_crystal_size_max 0.08
_exptl_crystal_size_mid 0.07
_exptl_crystal_size_min 0.05
_refine_diff_density_max 1.989
_refine_diff_density_min -0.896
_refine_diff_density_rms 0.265
_refine_ls_extinction_method none
_refine_ls_goodness_of_fit_ref 1.229
_refine_ls_hydrogen_treatment constr
_refine_ls_matrix_type full
_refine_ls_number_parameters 1486
_refine_ls_number_reflns 29507
_refine_ls_number_restraints 0
_refine_ls_restrained_S_all 1.229
_refine_ls_R_factor_all 0.3234
_refine_ls_R_factor_gt 0.1615
_refine_ls_shift/su_max 0.001
_refine_ls_shift/su_mean 0.000
_refine_ls_structure_factor_coef Fsqd
_refine_ls_weighting_details 'calc w=1/[\s^2^(Fo^2^)+(0.0600P)^2^+60.0000P] where P=(Fo^2^+2Fc^2^)/3'
_refine_ls_weighting_scheme calc
_refine_ls_wR_factor_gt 0.2633
_refine_ls_wR_factor_ref 0.3302
_reflns_number_gt 12040
_reflns_number_total 29507
_reflns_threshold_expression >2sigma(I)
_cod_data_source_file b713540h.txt
_cod_data_source_block spider_Co16
_cod_depositor_comments
;
The following automatic conversions were performed:
'_geom_bond_publ_flag' value 'Y' changed to 'y' according to
'/home/saulius/struct/CIF-dictionaries/cif_core.dic' dictionary named
'cif_core.dic' version 2.4.1 from 2010-06-29 (17
times).

'_geom_angle_publ_flag' value 'Y' changed to 'y' according to
'/home/saulius/struct/CIF-dictionaries/cif_core.dic' dictionary named
'cif_core.dic' version 2.4.1 from 2010-06-29 (114 times).

Automatic conversion script
Id: cif_fix_enum 1527 2010-12-29 10:47:43Z saulius 
;
_cod_database_code 7102767

loop_
_symmetry_equiv_pos_as_xyz
'x, y, z'
'-x, -y, -z'

loop_
_atom_site_label
_atom_site_type_symbol
_atom_site_fract_x
_atom_site_fract_y
_atom_site_fract_z
_atom_site_U_iso_or_equiv
_atom_site_adp_type
_atom_site_occupancy
_atom_site_symmetry_multiplicity
_atom_site_calc_flag
_atom_site_refinement_flags
_atom_site_disorder_assembly
_atom_site_disorder_group
Co1 Co 0.52694(10) -0.04568(10) 0.81253(10) 0.0407(5) Uani 1 1 d . . .
Co2 Co 0.53534(10) 0.03673(10) 0.72611(9) 0.0389(5) Uani 1 1 d . . .
Co3 Co 0.52900(11) 0.08306(10) 0.84380(9) 0.0411(5) Uani 1 1 d . . .
Co4 Co 0.65284(10) 0.08249(10) 0.82497(10) 0.0430(5) Uani 1 1 d . . .
Co5 Co -0.14818(11) -0.27976(10) 0.72202(10) 0.0454(5) Uani 1 1 d . . .
Co6 Co -0.29196(11) -0.35454(11) 0.67042(10) 0.0462(5) Uani 1 1 d . . .
Co7 Co -0.23589(11) -0.39164(10) 0.76627(10) 0.0437(5) Uani 1 1 d . . .
Co8 Co -0.24438(11) -0.26553(11) 0.78991(10) 0.0486(5) Uani 1 1 d . . .
Cl1 Cl 0.8925(7) 0.0598(6) 0.6666(9) 0.166(7) Uani 0.50 1 d P . .
Cl2 Cl 0.8392(6) -0.0555(8) 0.5494(7) 0.113(4) Uani 0.50 1 d P . .
Cl3 Cl 0.0085(8) 0.1894(7) 0.8495(6) 0.115(4) Uani 0.50 1 d P . .
Cl4 Cl 0.0138(7) 0.0481(6) 0.8066(5) 0.096(3) Uani 0.50 1 d P . .
S1 S 0.2219(2) -0.3407(2) 0.5304(2) 0.0647(12) Uani 1 1 d . . .
S2 S -0.1691(2) -0.4617(2) 0.3852(2) 0.0566(11) Uani 1 1 d . . .
P1 P 0.4016(2) -0.13563(19) 0.76090(19) 0.0408(9) Uani 1 1 d . . .
P2 P 0.4589(2) -0.0712(2) 0.64775(19) 0.0412(9) Uani 1 1 d . . .
P3 P 0.5717(2) 0.2066(2) 0.85770(19) 0.0434(9) Uani 1 1 d . . .
P4 P 0.7240(2) 0.2067(2) 0.8353(2) 0.0462(10) Uani 1 1 d . . .
P5 P -0.1030(2) -0.3280(2) 0.64586(19) 0.0432(9) Uani 1 1 d . . .
P6 P -0.2793(2) -0.4243(2) 0.58376(19) 0.0445(10) Uani 1 1 d . . .
P7 P -0.2445(2) -0.3985(2) 0.8692(2) 0.0488(10) Uani 1 1 d . . .
P8 P -0.1821(2) -0.2312(2) 0.8989(2) 0.0500(10) Uani 1 1 d . . .
O1 O -0.4154(7) -0.3207(8) 0.7987(7) 0.103(5) Uani 1 1 d . . .
O2 O -0.4509(7) -0.3762(7) 0.6033(7) 0.095(4) Uani 1 1 d . . .
O3 O -0.2159(6) -0.2046(6) 0.6366(5) 0.058(3) Uani 1 1 d . . .
O4 O -0.2012(7) -0.1068(7) 0.7760(7) 0.084(4) Uani 1 1 d . . .
O5 O -0.4147(6) -0.4803(6) 0.7170(6) 0.071(3) Uani 1 1 d . . .
O6 O -0.0608(6) -0.3098(6) 0.8334(5) 0.056(3) Uani 1 1 d . . .
O7 O -0.2456(7) -0.5445(6) 0.7341(6) 0.076(4) Uani 1 1 d . . .
O8 O -0.0058(6) -0.1255(6) 0.7633(6) 0.084(4) Uani 1 1 d . . .
O9 O 0.4021(6) 0.0497(6) 0.9202(6) 0.066(3) Uani 1 1 d . . .
O10 O 0.6424(6) 0.0981(6) 0.9676(6) 0.058(3) Uani 1 1 d . . .
O11 O 0.6812(6) 0.0299(6) 0.6931(5) 0.060(3) Uani 1 1 d . . .
O12 O 0.7881(7) 0.0554(7) 0.8750(6) 0.084(4) Uani 1 1 d . . .
O13 O 0.3849(5) 0.0458(5) 0.7411(4) 0.048(3) Uani 1 1 d . . .
O14 O 0.5537(7) 0.1417(6) 0.6354(6) 0.065(3) Uani 1 1 d . . .
O15 O 0.6333(6) -0.1155(6) 0.7891(6) 0.073(4) Uani 1 1 d . . .
O16 O 0.5070(7) -0.0801(7) 0.9443(7) 0.084(4) Uani 1 1 d . . .
N1 N 0.3855(6) -0.1433(6) 0.6758(5) 0.046(3) Uani 1 1 d . . .
N2 N 0.6678(6) 0.2537(6) 0.8446(6) 0.049(3) Uani 1 1 d . . .
N3 N -0.1795(6) -0.4012(6) 0.5828(5) 0.043(3) Uani 1 1 d . . .
N4 N -0.1924(7) -0.3115(6) 0.9272(6) 0.046(3) Uani 1 1 d . . .
C1 C 0.0353(8) -0.4285(8) 0.4868(7) 0.048(4) Uani 1 1 d . . .
H1 H 0.0606 -0.3782 0.4781 0.057 Uiso 1 1 calc . . .
C2 C 0.0731(8) -0.4421(8) 0.5426(7) 0.045(4) Uani 1 1 d . . .
C3 C -0.0374(8) -0.4843(8) 0.4431(7) 0.047(4) Uani 1 1 d . . .
C4 C 0.1541(8) -0.3770(8) 0.5863(8) 0.052(4) Uani 1 1 d . . .
H4A H 0.1779 -0.3968 0.6201 0.063 Uiso 1 1 calc . . .
H4B H 0.1459 -0.3350 0.6110 0.063 Uiso 1 1 calc . . .
C5 C 0.3057(8) -0.1340(8) 0.8537(8) 0.050(4) Uani 1 1 d . . .
H5 H 0.3419 -0.1442 0.8827 0.060 Uiso 1 1 calc . . .
C6 C 0.2428(9) -0.1257(9) 0.8769(8) 0.057(4) Uani 1 1 d . . .
H6 H 0.2360 -0.1301 0.9216 0.069 Uiso 1 1 calc . . .
C7 C 0.2727(9) -0.0856(10) 0.4665(8) 0.064(5) Uani 1 1 d . . .
H7 H 0.2295 -0.0933 0.4308 0.077 Uiso 1 1 calc . . .
C8 C 0.0798(9) -0.3354(10) 0.7697(8) 0.060(4) Uani 1 1 d . . .
H8 H 0.1316 -0.2982 0.7981 0.072 Uiso 1 1 calc . . .
C9 C 0.0354(8) -0.3122(8) 0.7288(7) 0.049(4) Uani 1 1 d . . .
H9 H 0.0560 -0.2584 0.7306 0.059 Uiso 1 1 calc . . .
C10 C -0.0394(8) -0.3655(7) 0.6845(7) 0.041(3) Uani 1 1 d . . .
C11 C 0.3484(8) -0.0301(8) 0.5817(7) 0.052(4) Uani 1 1 d . . .
H11 H 0.3589 0.0026 0.6249 0.062 Uiso 1 1 calc . . .
C12 C 0.2881(9) -0.0384(9) 0.5292(8) 0.062(4) Uani 1 1 d . . .
H12 H 0.2574 -0.0117 0.5363 0.075 Uiso 1 1 calc . . .
C13 C 0.6166(10) -0.1723(10) 0.5682(11) 0.075(6) Uani 1 1 d . . .
H13 H 0.6509 -0.1922 0.5533 0.090 Uiso 1 1 calc . . .
C14 C 0.6122(9) -0.1148(10) 0.5431(9) 0.072(5) Uani 1 1 d . . .
H14 H 0.6424 -0.0943 0.5106 0.086 Uiso 1 1 calc . . .
C15 C 0.5606(9) -0.0859(8) 0.5667(8) 0.056(4) Uani 1 1 d . . .
H15 H 0.5576 -0.0443 0.5509 0.067 Uiso 1 1 calc . . .
C16 C 0.3943(7) -0.0690(8) 0.5725(7) 0.042(3) Uani 1 1 d . . .
C17 C 0.3783(8) -0.1146(8) 0.5071(7) 0.049(4) Uani 1 1 d . . .
H17 H 0.4087 -0.1414 0.4987 0.058 Uiso 1 1 calc . . .
C18 C 0.3189(9) -0.1208(9) 0.4554(7) 0.060(4) Uani 1 1 d . . .
H18 H 0.3102 -0.1504 0.4112 0.072 Uiso 1 1 calc . . .
C19 C 0.3252(10) -0.3925(8) 0.7581(8) 0.066(5) Uani 1 1 d . . .
H19 H 0.3093 -0.4459 0.7553 0.079 Uiso 1 1 calc . . .
C20 C 0.4532(10) 0.0619(8) 0.8933(8) 0.050(4) Uani 1 1 d . . .
C21 C 0.5916(9) -0.0887(8) 0.7950(8) 0.052(4) Uani 1 1 d . . .
C22 C 0.5158(9) -0.0636(8) 0.8916(11) 0.066(6) Uani 1 1 d . . .
C23 C 0.2897(8) -0.2909(7) 0.7618(7) 0.048(4) Uani 1 1 d . . .
H23 H 0.2497 -0.2738 0.7615 0.058 Uiso 1 1 calc . . .
C24 C 0.2679(8) -0.3665(8) 0.7589(8) 0.055(4) Uani 1 1 d . . .
H24 H 0.2126 -0.4020 0.7572 0.066 Uiso 1 1 calc . . .
C25 C 0.1904(8) -0.1109(8) 0.8339(9) 0.056(4) Uani 1 1 d . . .
H25 H 0.1471 -0.1055 0.8493 0.068 Uiso 1 1 calc . . .
C26 C 0.1999(9) -0.1038(9) 0.7691(9) 0.061(5) Uani 1 1 d . . .
H26 H 0.1635 -0.0935 0.7403 0.073 Uiso 1 1 calc . . .
C27 C 0.2617(8) -0.1118(8) 0.7462(8) 0.053(4) Uani 1 1 d . . .
H27 H 0.2684 -0.1068 0.7016 0.064 Uiso 1 1 calc . . .
C28 C 0.3157(8) -0.1273(7) 0.7891(7) 0.041(3) Uani 1 1 d . . .
C29 C 0.4289(8) -0.2642(8) 0.7652(8) 0.053(4) Uani 1 1 d . . .
H29 H 0.4845 -0.2289 0.7676 0.063 Uiso 1 1 calc . . .
C30 C 0.4053(9) -0.3409(8) 0.7616(8) 0.057(4) Uani 1 1 d . . .
H30 H 0.4448 -0.3587 0.7616 0.069 Uiso 1 1 calc . . .
C31 C 0.8562(9) 0.2883(9) 0.6658(8) 0.062(4) Uani 1 1 d . . .
H31 H 0.8841 0.3052 0.6311 0.074 Uiso 1 1 calc . . .
C32 C 0.8465(12) 0.2949(9) 1.0338(9) 0.082(6) Uani 1 1 d . . .
H32 H 0.8318 0.2984 1.0764 0.098 Uiso 1 1 calc . . .
C33 C 0.7868(10) 0.2638(9) 0.9725(10) 0.077(5) Uani 1 1 d . . .
H33 H 0.7310 0.2468 0.9736 0.092 Uiso 1 1 calc . . .
C34 C 0.8073(9) 0.2576(8) 0.9118(8) 0.053(4) Uani 1 1 d . . .
C35 C 0.8201(8) 0.2055(8) 0.7414(8) 0.053(4) Uani 1 1 d . . .
H35 H 0.8231 0.1647 0.7589 0.064 Uiso 1 1 calc . . .
C36 C 0.8605(9) 0.2306(9) 0.6930(9) 0.060(4) Uani 1 1 d . . .
H36 H 0.8924 0.2081 0.6775 0.072 Uiso 1 1 calc . . .
C37 C 0.9286(12) 0.3206(10) 1.0301(11) 0.084(6) Uani 1 1 d . . .
H37 H 0.9705 0.3418 1.0706 0.100 Uiso 1 1 calc . . .
C38 C 0.5726(11) -0.2034(10) 0.6152(10) 0.073(5) Uani 1 1 d . . .
H38 H 0.5774 -0.2433 0.6330 0.088 Uiso 1 1 calc . . .
C39 C 0.5217(9) -0.1753(9) 0.6357(9) 0.063(5) Uani 1 1 d . . .
H39 H 0.4903 -0.1970 0.6671 0.076 Uiso 1 1 calc . . .
C40 C 0.5157(7) -0.1170(8) 0.6118(7) 0.042(4) Uani 1 1 d . . .
C41 C 0.8875(10) 0.2848(10) 0.9106(8) 0.071(5) Uani 1 1 d . . .
H41 H 0.9026 0.2827 0.8680 0.086 Uiso 1 1 calc . . .
C42 C 0.9475(11) 0.3154(11) 0.9699(10) 0.080(6) Uani 1 1 d . . .
H42 H 1.0030 0.3329 0.9677 0.096 Uiso 1 1 calc . . .
C43 C 0.5956(13) 0.3550(11) 1.0626(10) 0.093(6) Uani 1 1 d . . .
H43 H 0.5986 0.3851 1.1048 0.112 Uiso 1 1 calc . . .
C44 C 0.4766(19) 0.2859(15) 0.7085(11) 0.110(8) Uani 1 1 d . . .
H44 H 0.4918 0.3123 0.6734 0.132 Uiso 1 1 calc . . .
C45 C 0.5324(13) 0.2699(11) 0.7497(10) 0.085(6) Uani 1 1 d . . .
H45 H 0.5849 0.2830 0.7409 0.103 Uiso 1 1 calc . . .
C46 C 0.5099(9) 0.2360(9) 0.8016(9) 0.059(5) Uani 1 1 d . . .
C47 C 0.5920(11) 0.3394(9) 0.9460(8) 0.069(5) Uani 1 1 d . . .
H47 H 0.5933 0.3591 0.9062 0.083 Uiso 1 1 calc . . .
C48 C 0.6003(13) 0.3847(10) 1.0060(11) 0.087(6) Uani 1 1 d . . .
H48 H 0.6094 0.4364 1.0089 0.104 Uiso 1 1 calc . . .
C49 C 0.4032(17) 0.2624(14) 0.7210(11) 0.103(7) Uani 1 1 d . . .
H49 H 0.3654 0.2700 0.6909 0.123 Uiso 1 1 calc . . .
C50 C 0.3752(11) 0.2290(11) 0.7714(13) 0.094(7) Uani 1 1 d . . .
H50 H 0.3222 0.2166 0.7788 0.113 Uiso 1 1 calc . . .
C51 C 0.4302(11) 0.2141(9) 0.8121(10) 0.081(6) Uani 1 1 d . . .
H51 H 0.4138 0.1886 0.8474 0.098 Uiso 1 1 calc . . .
C52 C 0.7737(8) 0.2387(8) 0.7664(7) 0.050(4) Uani 1 1 d . . .
C53 C 0.7708(9) 0.2974(8) 0.7380(9) 0.056(4) Uani 1 1 d . . .
H53 H 0.7398 0.3212 0.7531 0.068 Uiso 1 1 calc . . .
C54 C 0.8116(11) 0.3210(9) 0.6890(9) 0.068(5) Uani 1 1 d . . .
H54 H 0.8090 0.3613 0.6706 0.082 Uiso 1 1 calc . . .
C55 C 0.5866(12) 0.2825(10) 1.0586(9) 0.084(6) Uani 1 1 d . . .
H55 H 0.5845 0.2623 1.0980 0.101 Uiso 1 1 calc . . .
C56 C 0.7355(10) 0.0665(8) 0.8544(8) 0.060(4) Uani 1 1 d . . .
C57 C 0.5817(9) 0.2664(8) 0.9412(8) 0.049(4) Uani 1 1 d . . .
C58 C 0.5461(8) 0.1019(8) 0.6711(8) 0.049(4) Uani 1 1 d . . .
C59 C 0.4469(8) 0.0492(7) 0.7588(7) 0.041(3) Uani 1 1 d . . .
C60 C 0.6426(8) 0.0412(7) 0.7273(8) 0.047(4) Uani 1 1 d . . .
C61 C 0.5805(10) 0.2382(8) 0.9969(9) 0.066(5) Uani 1 1 d . . .
H61 H 0.5756 0.1879 0.9940 0.079 Uiso 1 1 calc . . .
C62 C 0.6202(8) 0.0904(7) 0.9090(9) 0.050(4) Uani 1 1 d . . .
C63 C -0.0253(9) -0.4685(9) 0.7251(8) 0.060(4) Uani 1 1 d . . .
H63 H -0.0454 -0.5222 0.7237 0.072 Uiso 1 1 calc . . .
C64 C -0.0690(8) -0.4434(9) 0.6835(8) 0.054(4) Uani 1 1 d . . .
H64 H -0.1200 -0.4805 0.6538 0.065 Uiso 1 1 calc . . .
C65 C -0.0609(9) -0.1858(9) 0.7487(8) 0.055(4) Uani 1 1 d . . .
C66 C -0.2177(8) -0.2531(9) 0.6631(8) 0.051(4) Uani 1 1 d . . .
C67 C -0.3881(10) -0.3659(9) 0.6284(8) 0.061(4) Uani 1 1 d . . .
C68 C -0.3478(9) -0.4336(9) 0.7191(7) 0.056(4) Uani 1 1 d . . .
C69 C -0.2382(8) -0.4835(9) 0.7449(7) 0.051(4) Uani 1 1 d . . .
C70 C -0.1180(8) -0.3210(8) 0.7955(8) 0.048(4) Uani 1 1 d . . .
C71 C -0.0719(9) -0.1635(9) 0.9291(8) 0.058(4) Uani 1 1 d . . .
C72 C -0.0426(11) -0.0894(10) 0.9200(10) 0.084(6) Uani 1 1 d . . .
H72 H -0.0778 -0.0725 0.8984 0.101 Uiso 1 1 calc . . .
C73 C 0.0443(13) -0.0383(10) 0.9450(10) 0.089(6) Uani 1 1 d . . .
H73 H 0.0655 0.0135 0.9398 0.107 Uiso 1 1 calc . . .
C74 C 0.0615(11) -0.1607(11) 0.5304(11) 0.089(6) Uani 1 1 d . . .
H74 H 0.0949 -0.1265 0.5061 0.107 Uiso 1 1 calc . . .
C75 C 0.0648(12) -0.1322(14) 0.9827(10) 0.092(7) Uani 1 1 d . . .
H75 H 0.1010 -0.1476 1.0053 0.110 Uiso 1 1 calc . . .
C76 C -0.0182(10) -0.1860(9) 0.9594(9) 0.069(5) Uani 1 1 d . . .
H76 H -0.0376 -0.2378 0.9643 0.083 Uiso 1 1 calc . . .
C77 C 0.3171(8) -0.2720(7) 0.5916(8) 0.055(4) Uani 1 1 d . . .
H77A H 0.3313 -0.2985 0.6246 0.066 Uiso 1 1 calc . . .
H77B H 0.3621 -0.2514 0.5678 0.066 Uiso 1 1 calc . . .
C78 C -0.4220(8) -0.5621(9) 0.5622(8) 0.053(4) Uani 1 1 d . . .
H78 H -0.4473 -0.5301 0.5585 0.063 Uiso 1 1 calc . . .
C79 C -0.4697(9) -0.6416(9) 0.5542(9) 0.066(5) Uani 1 1 d . . .
H79 H -0.5277 -0.6637 0.5448 0.079 Uiso 1 1 calc . . .
C80 C -0.1608(8) -0.4386(8) 0.5232(8) 0.051(4) Uani 1 1 d . . .
H80A H -0.2075 -0.4914 0.5038 0.061 Uiso 1 1 calc . . .
H80B H -0.1123 -0.4446 0.5398 0.061 Uiso 1 1 calc . . .
C81 C -0.1443(8) -0.3956(8) 0.4660(8) 0.056(4) Uani 1 1 d . . .
H81A H -0.0858 -0.3561 0.4766 0.067 Uiso 1 1 calc . . .
H81B H -0.1774 -0.3683 0.4631 0.067 Uiso 1 1 calc . . .
C82 C -0.3020(8) -0.5775(8) 0.5806(7) 0.054(4) Uani 1 1 d . . .
H82 H -0.2442 -0.5565 0.5886 0.065 Uiso 1 1 calc . . .
C83 C -0.3179(8) -0.4181(8) 0.4988(8) 0.050(4) Uani 1 1 d . . .
C84 C -0.3563(9) -0.4806(9) 0.4419(8) 0.063(5) Uani 1 1 d . . .
H84 H -0.3652 -0.5306 0.4468 0.076 Uiso 1 1 calc . . .
C85 C -0.0043(13) -0.1560(11) 0.5444(12) 0.102(7) Uani 1 1 d . . .
H85 H -0.0173 -0.1182 0.5307 0.122 Uiso 1 1 calc . . .
C86 C -0.0528(10) -0.2067(10) 0.5789(10) 0.073(5) Uani 1 1 d . . .
H86 H -0.1000 -0.2039 0.5878 0.088 Uiso 1 1 calc . . .
C87 C 0.3069(8) -0.2065(8) 0.6285(7) 0.047(4) Uani 1 1 d . . .
H87A H 0.2648 -0.2271 0.6552 0.057 Uiso 1 1 calc . . .
H87B H 0.2870 -0.1840 0.5948 0.057 Uiso 1 1 calc . . .
C88 C 0.3711(8) -0.2379(8) 0.7653(7) 0.045(4) Uani 1 1 d . . .
C89 C -0.3472(12) -0.2989(9) 0.7966(9) 0.071(5) Uani 1 1 d . . .
C90 C -0.2191(10) -0.1676(10) 0.7810(8) 0.060(4) Uani 1 1 d . . .
C91 C -0.3466(9) -0.4404(8) 0.8856(8) 0.054(4) Uani 1 1 d . . .
C92 C 0.0953(12) -0.0588(15) 0.9740(11) 0.095(7) Uani 1 1 d . . .
H92 H 0.1522 -0.0233 0.9886 0.113 Uiso 1 1 calc . . .
C93 C -0.4824(11) -0.5473(10) 0.8609(10) 0.074(5) Uani 1 1 d . . .
H93 H -0.5214 -0.5985 0.8362 0.089 Uiso 1 1 calc . . .
C94 C -0.5042(11) -0.5060(13) 0.9046(12) 0.101(7) Uani 1 1 d . . .
H94 H -0.5585 -0.5283 0.9112 0.121 Uiso 1 1 calc . . .
C95 C -0.4472(13) -0.4305(12) 0.9401(13) 0.109(8) Uani 1 1 d . . .
H95 H -0.4621 -0.4013 0.9715 0.131 Uiso 1 1 calc . . .
C96 C -0.3703(11) -0.3990(9) 0.9293(10) 0.083(6) Uani 1 1 d . . .
H96 H -0.3320 -0.3470 0.9525 0.100 Uiso 1 1 calc . . .
C97 C -0.2011(10) -0.4536(8) 0.9079(8) 0.055(4) Uani 1 1 d . . .
C98 C -0.2266(12) -0.4832(11) 0.9609(11) 0.084(6) Uani 1 1 d . . .
H98 H -0.2674 -0.4747 0.9779 0.101 Uiso 1 1 calc . . .
C99 C -0.1949(16) -0.5263(13) 0.9921(12) 0.111(8) Uani 1 1 d . . .
H99 H -0.2145 -0.5475 1.0287 0.134 Uiso 1 1 calc . . .
C100 C -0.1342(13) -0.5364(10) 0.9674(12) 0.085(6) Uani 1 1 d . . .
H100 H -0.1111 -0.5645 0.9876 0.103 Uiso 1 1 calc . . .
C101 C -0.3365(8) -0.5292(7) 0.5756(6) 0.041(3) Uani 1 1 d . . .
C102 C 0.0325(9) -0.2641(8) 0.5849(8) 0.054(4) Uani 1 1 d . . .
H102 H 0.0466 -0.3016 0.5977 0.065 Uiso 1 1 calc . . .
C103 C -0.0346(8) -0.2621(8) 0.6013(8) 0.051(4) Uani 1 1 d . . .
C104 C -0.4346(9) -0.6878(9) 0.5597(8) 0.062(4) Uani 1 1 d . . .
H104 H -0.4679 -0.7422 0.5536 0.075 Uiso 1 1 calc . . .
C105 C -0.3508(10) -0.6562(8) 0.5741(7) 0.058(4) Uani 1 1 d . . .
H105 H -0.3262 -0.6885 0.5797 0.069 Uiso 1 1 calc . . .
C106 C -0.0736(8) -0.4636(8) 0.3842(7) 0.052(4) Uani 1 1 d . . .
H10A H -0.0821 -0.5010 0.3421 0.062 Uiso 1 1 calc . . .
H10B H -0.0326 -0.4116 0.3811 0.062 Uiso 1 1 calc . . .
C107 C 0.0807(9) -0.2135(11) 0.5503(9) 0.070(5) Uani 1 1 d . . .
H107 H 0.1278 -0.2160 0.5405 0.084 Uiso 1 1 calc . . .
C108 C -0.3060(9) -0.3460(10) 0.4895(8) 0.063(5) Uani 1 1 d . . .
H108 H -0.2825 -0.3027 0.5275 0.076 Uiso 1 1 calc . . .
C109 C -0.3286(11) -0.3364(11) 0.4239(10) 0.074(5) Uani 1 1 d . . .
H109 H -0.3175 -0.2863 0.4178 0.089 Uiso 1 1 calc . . .
C110 C -0.3666(11) -0.3995(12) 0.3687(9) 0.075(5) Uani 1 1 d . . .
H110 H -0.3820 -0.3934 0.3246 0.090 Uiso 1 1 calc . . .
C111 C -0.3816(10) -0.4713(11) 0.3788(8) 0.073(5) Uani 1 1 d . . .
H111 H -0.4101 -0.5155 0.3415 0.088 Uiso 1 1 calc . . .
C112 C -0.4037(10) -0.5153(9) 0.8520(8) 0.061(4) Uani 1 1 d . . .
H112 H -0.3883 -0.5455 0.8222 0.073 Uiso 1 1 calc . . .
C113 C -0.2783(14) -0.1205(11) 1.0544(13) 0.094(7) Uani 1 1 d . . .
H113 H -0.2983 -0.0985 1.0871 0.113 Uiso 1 1 calc . . .
C114 C -0.1942(10) -0.1775(9) 1.0296(10) 0.072(5) Uani 1 1 d . . .
H114 H -0.1558 -0.1941 1.0448 0.086 Uiso 1 1 calc . . .
C115 C -0.2757(10) -0.1591(9) 0.9406(9) 0.070(5) Uani 1 1 d . . .
H115 H -0.2934 -0.1634 0.8936 0.084 Uiso 1 1 calc . . .
C116 C -0.3044(12) -0.1268(11) 0.9877(12) 0.090(6) Uani 1 1 d . . .
H116 H -0.3422 -0.1091 0.9735 0.108 Uiso 1 1 calc . . .
C117 C -0.2241(13) -0.1449(11) 1.0755(10) 0.090(6) Uani 1 1 d . . .
H117 H -0.2063 -0.1394 1.1228 0.108 Uiso 1 1 calc . . .
C118 C -0.1412(10) -0.4660(10) 0.8861(9) 0.070(5) Uani 1 1 d . . .
H118 H -0.1219 -0.4453 0.8492 0.085 Uiso 1 1 calc . . .
C119 C -0.2210(9) -0.1857(8) 0.9609(9) 0.055(4) Uani 1 1 d . . .
C120 C -0.1075(11) -0.5065(11) 0.9144(12) 0.084(6) Uani 1 1 d . . .
H120 H -0.0660 -0.5137 0.8974 0.101 Uiso 1 1 calc . . .
C121 C -0.030(3) 0.097(2) 0.845(2) 0.101(13) Uani 0.50 1 d P . .
H12C H -0.0884 0.0716 0.8215 0.121 Uiso 0.50 1 calc P . .
H12D H -0.0281 0.0897 0.8923 0.121 Uiso 0.50 1 calc P . .
C122 C 0.838(2) -0.022(3) 0.629(3) 0.13(2) Uani 0.50 1 d P . .
H12A H 0.7809 -0.0322 0.6290 0.153 Uiso 0.50 1 calc P . .
H12B H 0.8485 -0.0549 0.6572 0.153 Uiso 0.50 1 calc P . .
C123 C 0.0497(10) -0.4120(11) 0.7697(8) 0.067(5) Uani 1 1 d . . .
H123 H 0.0794 -0.4276 0.8000 0.080 Uiso 1 1 calc . . .

loop_
_atom_site_aniso_label
_atom_site_aniso_U_11
_atom_site_aniso_U_22
_atom_site_aniso_U_33
_atom_site_aniso_U_23
_atom_site_aniso_U_13
_atom_site_aniso_U_12
Co1 0.0330(10) 0.0328(10) 0.0462(13) 0.0034(9) -0.0023(9) 0.0121(8)
Co2 0.0346(10) 0.0324(10) 0.0413(12) 0.0005(8) 0.0003(8) 0.0136(8)
Co3 0.0400(10) 0.0332(10) 0.0421(12) 0.0020(9) 0.0021(9) 0.0148(9)
Co4 0.0345(10) 0.0311(10) 0.0485(13) -0.0002(9) -0.0033(9) 0.0096(8)
Co5 0.0345(10) 0.0403(11) 0.0539(13) -0.0027(9) -0.0006(9) 0.0187(9)
Co6 0.0348(10) 0.0425(11) 0.0568(14) 0.0023(10) -0.0009(9) 0.0207(9)
Co7 0.0383(10) 0.0372(11) 0.0506(13) -0.0008(9) 0.0005(9) 0.0199(9)
Co8 0.0418(11) 0.0427(11) 0.0590(14) -0.0014(10) 0.0043(10) 0.0241(9)
Cl1 0.089(8) 0.034(5) 0.33(2) 0.007(8) -0.028(10) 0.021(6)
Cl2 0.090(7) 0.186(12) 0.139(11) 0.129(10) 0.066(7) 0.094(8)
Cl3 0.138(10) 0.099(8) 0.131(10) 0.024(7) 0.019(8) 0.080(8)
Cl4 0.111(8) 0.106(8) 0.083(7) 0.019(6) 0.013(6) 0.065(7)
S1 0.042(2) 0.054(2) 0.058(3) -0.018(2) 0.0013(19) 0.0006(19)
S2 0.049(2) 0.065(3) 0.046(2) 0.001(2) -0.0033(18) 0.026(2)
P1 0.0345(19) 0.034(2) 0.046(2) 0.0015(17) 0.0018(17) 0.0136(16)
P2 0.0336(19) 0.036(2) 0.045(2) -0.0003(17) 0.0018(17) 0.0140(16)
P3 0.049(2) 0.033(2) 0.042(2) 0.0027(17) 0.0030(18) 0.0184(18)
P4 0.038(2) 0.034(2) 0.050(3) 0.0010(18) -0.0018(18) 0.0088(17)
P5 0.0357(19) 0.039(2) 0.047(2) -0.0012(18) -0.0004(17) 0.0165(17)
P6 0.0353(19) 0.040(2) 0.047(2) -0.0020(18) -0.0044(17) 0.0160(17)
P7 0.048(2) 0.038(2) 0.056(3) 0.0020(19) 0.0061(19) 0.0210(18)
P8 0.047(2) 0.041(2) 0.057(3) -0.0022(19) 0.0059(19) 0.0231(19)
O1 0.045(7) 0.109(11) 0.143(13) 0.000(9) 0.018(8) 0.037(7)
O2 0.059(7) 0.078(9) 0.140(12) 0.015(8) -0.019(8) 0.039(7)
O3 0.045(6) 0.054(7) 0.075(8) 0.012(6) -0.002(5) 0.029(5)
O4 0.104(9) 0.050(7) 0.117(11) 0.027(7) 0.033(8) 0.049(7)
O5 0.039(6) 0.079(8) 0.080(9) 0.025(7) 0.004(6) 0.017(6)
O6 0.037(6) 0.067(7) 0.058(7) 0.000(5) -0.001(5) 0.026(5)
O7 0.110(9) 0.055(7) 0.076(9) 0.003(6) 0.013(7) 0.058(7)
O8 0.052(7) 0.044(7) 0.115(11) -0.021(7) 0.000(7) 0.006(6)
O9 0.054(7) 0.066(7) 0.075(9) 0.008(6) 0.034(6) 0.024(6)
O10 0.051(6) 0.060(7) 0.051(7) 0.010(6) -0.004(5) 0.021(5)
O11 0.035(6) 0.070(7) 0.059(7) -0.011(6) 0.005(5) 0.022(5)
O12 0.052(7) 0.082(9) 0.108(10) 0.003(7) -0.016(7) 0.039(7)
O13 0.032(5) 0.057(6) 0.044(6) -0.008(5) -0.008(4) 0.023(5)
O14 0.085(8) 0.064(8) 0.060(8) 0.026(6) 0.022(6) 0.042(7)
O15 0.054(7) 0.051(7) 0.109(10) 0.002(6) -0.003(6) 0.031(6)
O16 0.073(8) 0.067(8) 0.075(10) 0.024(7) -0.003(7) 0.007(6)
N1 0.036(6) 0.044(7) 0.045(8) 0.001(6) -0.002(5) 0.016(5)
N2 0.045(7) 0.038(7) 0.052(8) -0.001(6) 0.007(6) 0.016(6)
N3 0.034(6) 0.044(7) 0.045(7) 0.002(6) 0.004(5) 0.017(5)
N4 0.054(7) 0.038(7) 0.045(8) 0.007(6) 0.015(6) 0.019(6)
C1 0.036(8) 0.045(9) 0.048(10) 0.003(7) 0.010(7) 0.010(7)
C2 0.033(7) 0.035(8) 0.045(10) -0.013(7) 0.000(7) 0.007(6)
C3 0.045(8) 0.056(10) 0.042(9) -0.002(7) 0.003(7) 0.031(8)
C4 0.037(8) 0.046(9) 0.062(11) -0.002(8) 0.005(7) 0.016(7)
C5 0.048(9) 0.045(9) 0.052(11) 0.010(8) 0.009(8) 0.020(7)
C6 0.058(10) 0.057(10) 0.052(10) 0.006(8) 0.014(8) 0.024(8)
C7 0.046(9) 0.084(12) 0.049(11) 0.017(9) -0.004(8) 0.025(9)
C8 0.044(9) 0.068(11) 0.060(11) -0.010(9) -0.001(8) 0.030(9)
C9 0.027(7) 0.063(10) 0.058(10) 0.001(8) 0.013(7) 0.025(7)
C10 0.038(8) 0.036(8) 0.043(9) -0.008(6) -0.003(6) 0.020(7)
C11 0.043(8) 0.057(10) 0.044(10) -0.003(7) 0.010(7) 0.018(8)
C12 0.060(10) 0.074(11) 0.050(11) 0.008(9) -0.002(8) 0.036(9)
C13 0.059(11) 0.056(11) 0.114(17) -0.005(11) 0.013(11) 0.041(9)
C14 0.052(10) 0.063(11) 0.093(14) 0.006(10) 0.024(9) 0.023(9)
C15 0.052(9) 0.048(9) 0.065(11) -0.012(8) 0.000(8) 0.033(8)
C16 0.026(7) 0.050(9) 0.037(9) 0.009(7) 0.008(6) 0.006(6)
C17 0.034(8) 0.052(9) 0.046(10) 0.001(7) 0.006(7) 0.013(7)
C18 0.046(9) 0.078(11) 0.035(9) -0.007(8) -0.006(7) 0.021(9)
C19 0.075(12) 0.035(9) 0.073(12) 0.009(8) 0.005(9) 0.019(9)
C20 0.058(10) 0.029(8) 0.053(11) -0.012(7) -0.012(8) 0.026(8)
C21 0.038(8) 0.025(8) 0.061(11) 0.006(7) -0.009(7) -0.006(7)
C22 0.035(9) 0.023(8) 0.115(17) 0.006(10) -0.008(10) 0.002(7)
C23 0.042(8) 0.027(8) 0.053(10) 0.003(7) 0.007(7) 0.001(7)
C24 0.037(8) 0.030(8) 0.071(11) -0.004(7) -0.006(7) 0.002(7)
C25 0.041(9) 0.054(10) 0.071(13) -0.004(9) 0.022(9) 0.024(8)
C26 0.037(9) 0.058(10) 0.073(13) -0.004(9) -0.003(8) 0.020(8)
C27 0.037(8) 0.050(9) 0.065(11) 0.009(8) 0.006(8) 0.017(7)
C28 0.037(8) 0.028(7) 0.050(10) -0.002(7) 0.007(7) 0.011(6)
C29 0.046(9) 0.040(9) 0.068(11) 0.002(8) 0.005(8) 0.023(7)
C30 0.050(9) 0.035(9) 0.078(12) 0.016(8) 0.010(8) 0.014(7)
C31 0.051(10) 0.043(9) 0.067(12) 0.015(9) 0.030(9) -0.003(8)
C32 0.097(15) 0.055(11) 0.050(12) 0.008(9) -0.008(10) 0.006(10)
C33 0.057(10) 0.050(10) 0.065(13) -0.001(9) -0.015(10) -0.013(8)
C34 0.048(10) 0.036(8) 0.051(11) -0.005(7) -0.006(8) 0.010(7)
C35 0.032(8) 0.046(9) 0.056(11) 0.001(8) -0.004(7) 0.004(7)
C36 0.037(9) 0.054(10) 0.074(13) 0.011(9) 0.018(8) 0.009(8)
C37 0.074(13) 0.058(11) 0.089(16) 0.001(11) -0.041(12) 0.027(10)
C38 0.064(11) 0.083(13) 0.082(14) 0.017(11) 0.010(10) 0.045(11)
C39 0.044(9) 0.044(9) 0.091(13) -0.002(9) -0.003(8) 0.022(8)
C40 0.028(7) 0.044(9) 0.045(9) -0.005(7) 0.008(7) 0.014(7)
C41 0.062(11) 0.075(12) 0.056(11) -0.010(9) -0.021(9) 0.031(10)
C42 0.068(12) 0.094(14) 0.064(13) -0.011(11) -0.003(11) 0.041(11)
C43 0.144(19) 0.055(12) 0.081(15) -0.002(11) 0.036(13) 0.051(13)
C44 0.18(3) 0.15(2) 0.071(16) 0.049(15) 0.056(17) 0.13(2)
C45 0.150(19) 0.100(15) 0.052(12) 0.036(11) 0.049(13) 0.086(15)
C46 0.055(10) 0.049(9) 0.063(12) -0.015(8) -0.005(8) 0.029(8)
C47 0.110(14) 0.050(10) 0.061(12) 0.007(9) 0.024(10) 0.050(10)
C48 0.136(18) 0.049(11) 0.089(16) 0.027(11) 0.044(13) 0.047(12)
C49 0.15(2) 0.117(19) 0.055(15) 0.034(13) 0.023(15) 0.071(18)
C50 0.060(12) 0.081(14) 0.13(2) 0.005(13) -0.022(12) 0.042(11)
C51 0.071(12) 0.049(10) 0.120(17) 0.031(10) 0.007(11) 0.025(9)
C52 0.030(7) 0.049(9) 0.058(10) 0.001(8) -0.002(7) 0.014(7)
C53 0.049(9) 0.045(9) 0.076(12) 0.012(9) 0.018(9) 0.022(8)
C54 0.071(12) 0.057(11) 0.068(13) 0.015(9) 0.011(10) 0.023(10)
C55 0.131(17) 0.055(11) 0.053(12) 0.007(9) 0.016(11) 0.037(11)
C56 0.062(11) 0.042(9) 0.055(11) -0.008(8) 0.000(9) 0.016(8)
C57 0.062(10) 0.039(9) 0.041(10) 0.003(7) 0.008(8) 0.022(7)
C58 0.046(9) 0.038(9) 0.048(11) -0.018(8) 0.004(7) 0.019(7)
C59 0.045(8) 0.030(7) 0.035(8) -0.009(6) -0.006(7) 0.014(7)
C60 0.033(8) 0.033(8) 0.058(11) 0.006(7) -0.006(7) 0.008(7)
C61 0.096(13) 0.035(9) 0.060(12) -0.005(8) 0.008(10) 0.034(9)
C62 0.031(8) 0.015(7) 0.084(13) 0.005(7) -0.010(8) 0.002(6)
C63 0.059(10) 0.055(10) 0.073(12) 0.007(9) 0.011(9) 0.038(9)
C64 0.033(8) 0.062(10) 0.064(11) -0.008(8) -0.003(7) 0.032(8)
C65 0.046(9) 0.052(10) 0.059(11) -0.019(8) -0.001(8) 0.029(8)
C66 0.045(9) 0.056(10) 0.047(10) -0.007(8) -0.007(7) 0.031(8)
C67 0.065(11) 0.062(11) 0.068(12) 0.024(9) 0.011(9) 0.039(9)
C68 0.047(9) 0.071(11) 0.047(10) -0.017(8) -0.009(8) 0.040(9)
C69 0.049(9) 0.067(11) 0.044(10) 0.007(8) 0.006(7) 0.036(8)
C70 0.031(8) 0.042(8) 0.063(11) -0.006(7) 0.006(7) 0.016(7)
C71 0.057(10) 0.048(10) 0.050(10) -0.011(8) 0.010(8) 0.017(8)
C72 0.083(13) 0.056(12) 0.086(15) 0.006(10) 0.000(11) 0.018(10)
C73 0.089(15) 0.045(11) 0.082(15) -0.011(10) 0.020(12) -0.003(11)
C74 0.072(13) 0.068(13) 0.14(2) 0.031(12) 0.059(13) 0.034(11)
C75 0.063(13) 0.109(17) 0.070(14) -0.031(13) -0.016(10) 0.037(13)
C76 0.055(10) 0.062(11) 0.078(13) -0.010(9) -0.007(9) 0.031(9)
C77 0.034(8) 0.031(8) 0.062(10) -0.020(7) -0.015(7) 0.000(6)
C78 0.038(8) 0.056(10) 0.058(11) 0.001(8) 0.006(7) 0.023(8)
C79 0.045(9) 0.053(10) 0.080(13) -0.005(9) 0.000(8) 0.017(8)
C80 0.044(8) 0.040(8) 0.058(11) 0.000(8) 0.011(7) 0.015(7)
C81 0.046(9) 0.045(9) 0.067(11) -0.001(8) 0.002(8) 0.022(7)
C82 0.051(9) 0.041(9) 0.057(10) -0.011(7) -0.007(7) 0.024(8)
C83 0.033(8) 0.049(9) 0.060(10) -0.004(8) -0.002(7) 0.020(7)
C84 0.062(10) 0.054(10) 0.060(12) -0.001(9) -0.008(9) 0.028(9)
C85 0.094(15) 0.064(13) 0.15(2) 0.053(14) 0.060(15) 0.025(12)
C86 0.054(10) 0.075(12) 0.101(15) 0.020(11) 0.020(10) 0.039(10)
C87 0.034(8) 0.040(8) 0.043(9) -0.002(7) -0.005(6) 0.004(6)
C88 0.056(9) 0.044(8) 0.033(9) 0.005(7) -0.002(7) 0.026(8)
C89 0.085(13) 0.051(10) 0.076(13) -0.004(9) 0.003(11) 0.041(10)
C90 0.068(11) 0.054(11) 0.061(11) 0.007(9) 0.014(8) 0.035(9)
C91 0.056(9) 0.043(9) 0.056(11) 0.004(8) 0.007(8) 0.022(8)
C92 0.065(14) 0.108(19) 0.076(16) -0.018(14) 0.006(11) 0.026(14)
C93 0.065(12) 0.059(11) 0.092(15) 0.026(10) 0.027(11) 0.019(10)
C94 0.066(13) 0.096(16) 0.15(2) 0.031(15) 0.068(14) 0.035(12)
C95 0.096(16) 0.065(13) 0.16(2) 0.010(14) 0.077(16) 0.025(12)
C96 0.078(13) 0.052(11) 0.118(17) 0.018(11) 0.060(12) 0.020(10)
C97 0.069(11) 0.032(8) 0.058(11) 0.011(8) 0.005(9) 0.020(8)
C98 0.096(14) 0.082(14) 0.101(16) 0.041(13) 0.039(13) 0.055(12)
C99 0.14(2) 0.112(18) 0.12(2) 0.069(15) 0.040(17) 0.071(17)
C100 0.091(15) 0.054(12) 0.093(17) 0.018(11) -0.009(13) 0.027(11)
C101 0.042(8) 0.038(8) 0.032(8) 0.004(6) 0.006(6) 0.010(7)
C102 0.048(9) 0.049(9) 0.058(11) 0.005(8) 0.017(8) 0.018(8)
C103 0.035(8) 0.037(8) 0.064(11) -0.012(7) 0.003(7) 0.014(7)
C104 0.042(9) 0.045(9) 0.074(12) 0.008(8) 0.010(8) 0.001(8)
C105 0.073(11) 0.043(9) 0.049(10) -0.007(7) 0.006(8) 0.028(8)
C106 0.049(9) 0.051(9) 0.043(10) 0.001(7) 0.008(7) 0.018(7)
C107 0.044(10) 0.072(12) 0.084(14) 0.009(10) 0.017(9) 0.022(9)
C108 0.064(10) 0.071(12) 0.051(11) 0.002(9) -0.003(8) 0.038(9)
C109 0.083(13) 0.082(13) 0.071(14) 0.028(11) 0.005(10) 0.052(11)
C110 0.084(13) 0.081(14) 0.059(13) 0.023(11) 0.001(10) 0.040(11)
C111 0.059(11) 0.100(15) 0.044(11) 0.003(10) -0.004(8) 0.032(10)
C112 0.066(11) 0.059(11) 0.062(11) 0.016(9) 0.019(9) 0.031(9)
C113 0.108(17) 0.077(14) 0.101(18) -0.001(13) 0.055(15) 0.047(13)
C114 0.082(12) 0.067(11) 0.070(13) -0.009(10) 0.016(10) 0.045(10)
C115 0.062(10) 0.063(11) 0.082(13) -0.009(9) 0.011(9) 0.038(9)
C116 0.090(14) 0.087(14) 0.103(17) -0.005(13) 0.031(13) 0.058(12)
C117 0.108(16) 0.079(14) 0.077(15) -0.004(11) 0.027(12) 0.045(13)
C118 0.073(11) 0.079(12) 0.074(13) 0.023(10) 0.001(10) 0.052(11)
C119 0.052(9) 0.037(8) 0.070(12) -0.006(8) 0.020(8) 0.019(7)
C120 0.064(12) 0.063(12) 0.122(18) 0.006(12) -0.001(12) 0.039(10)
C121 0.11(3) 0.10(3) 0.12(4) 0.05(3) 0.07(3) 0.06(3)
C122 0.06(2) 0.13(4) 0.18(5) 0.10(4) -0.03(3) 0.03(3)
C123 0.059(11) 0.102(15) 0.057(11) 0.023(10) 0.005(9) 0.055(11)

loop_
_atom_type_symbol
_atom_type_description
_atom_type_scat_dispersion_real
_atom_type_scat_dispersion_imag
_atom_type_scat_source
C C 0.0033 0.0016 'International Tables Vol C Tables 4.2.6.8 and 6.1.1.4'
H H 0.0000 0.0000 'International Tables Vol C Tables 4.2.6.8 and 6.1.1.4'
O O 0.0106 0.0060 'International Tables Vol C Tables 4.2.6.8 and 6.1.1.4'
S S 0.1246 0.1234 'International Tables Vol C Tables 4.2.6.8 and 6.1.1.4'
N N 0.0061 0.0033 'International Tables Vol C Tables 4.2.6.8 and 6.1.1.4'
P P 0.1023 0.0942 'International Tables Vol C Tables 4.2.6.8 and 6.1.1.4'
Co Co 0.3494 0.9721 'International Tables Vol C Tables 4.2.6.8 and 6.1.1.4'
Cl Cl 0.1484 0.1585 'International Tables Vol C Tables 4.2.6.8 and 6.1.1.4'

loop_
_geom_angle_atom_site_label_1
_geom_angle_atom_site_label_2
_geom_angle_atom_site_label_3
_geom_angle
_geom_angle_site_symmetry_1
_geom_angle_site_symmetry_3
_geom_angle_publ_flag
C22 Co1 C21 99.3(7) . . ?
C22 Co1 P1 93.9(5) . . ?
C21 Co1 P1 105.3(4) . . ?
C22 Co1 Co3 92.8(5) . . y
C21 Co1 Co3 142.3(4) . . y
P1 Co1 Co3 109.28(12) . . y
C22 Co1 Co4 109.9(5) . . y
C21 Co1 Co4 85.3(4) . . y
P1 Co1 Co4 152.20(14) . . y
Co3 Co1 Co4 57.07(7) . . y
C22 Co1 Co2 151.2(5) . . y
C21 Co1 Co2 105.4(5) . . y
P1 Co1 Co2 93.47(12) . . y
Co3 Co1 Co2 58.60(7) . . y
Co4 Co1 Co2 58.76(7) . . y
C58 Co2 C59 93.2(6) . . ?
C58 Co2 C60 95.7(6) . . ?
C59 Co2 C60 159.9(6) . . ?
C58 Co2 P2 96.7(4) . . ?
C59 Co2 P2 98.0(4) . . ?
C60 Co2 P2 98.9(4) . . ?
C58 Co2 Co3 115.9(4) . . y
C59 Co2 Co3 50.7(4) . . y
C60 Co2 Co3 109.3(5) . . y
P2 Co2 Co3 133.38(14) . . y
C58 Co2 Co4 115.9(4) . . y
C59 Co2 Co4 108.6(4) . . y
C60 Co2 Co4 51.3(5) . . y
P2 Co2 Co4 135.71(12) . . y
Co3 Co2 Co4 57.94(7) . . y
C58 Co2 Co1 175.2(4) . . y
C59 Co2 Co1 85.9(4) . . y
C60 Co2 Co1 83.8(4) . . y
P2 Co2 Co1 88.14(12) . . y
Co3 Co2 Co1 59.94(7) . . y
Co4 Co2 Co1 60.10(7) . . y
C20 Co3 C62 100.7(7) . . ?
C20 Co3 C59 92.2(6) . . ?
C62 Co3 C59 159.1(6) . . ?
C20 Co3 P3 98.7(4) . . ?
C62 Co3 P3 97.0(4) . . ?
C59 Co3 P3 97.3(4) . . ?
C20 Co3 Co4 148.4(4) . . y
C62 Co3 Co4 50.5(5) . . y
C59 Co3 Co4 112.2(4) . . y
P3 Co3 Co4 97.80(13) . . y
C20 Co3 Co2 137.4(4) . . y
C62 Co3 Co2 110.1(5) . . y
C59 Co3 Co2 51.0(4) . . y
P3 Co3 Co2 105.72(13) . . y
Co4 Co3 Co2 61.28(7) . . y
C20 Co3 Co1 101.7(4) . . y
C62 Co3 Co1 74.3(4) . . y
C59 Co3 Co1 87.1(4) . . y
P3 Co3 Co1 158.93(14) . . y
Co4 Co3 Co1 61.72(7) . . y
Co2 Co3 Co1 61.46(7) . . y
C56 Co4 C62 96.9(7) . . ?
C56 Co4 C60 94.6(6) . . ?
C62 Co4 C60 157.8(6) . . ?
C56 Co4 P4 96.9(5) . . ?
C62 Co4 P4 95.9(4) . . ?
C60 Co4 P4 101.5(4) . . ?
C56 Co4 Co3 147.5(6) . . y
C62 Co4 Co3 52.3(4) . . y
C60 Co4 Co3 111.4(4) . . y
P4 Co4 Co3 96.57(13) . . y
C56 Co4 Co2 141.4(5) . . y
C62 Co4 Co2 111.3(4) . . y
C60 Co4 Co2 50.6(4) . . y
P4 Co4 Co2 105.44(13) . . y
Co3 Co4 Co2 60.78(7) . . y
C56 Co4 Co1 104.6(5) . . y
C62 Co4 Co1 74.7(4) . . y
C60 Co4 Co1 84.1(4) . . y
P4 Co4 Co1 157.32(13) . . y
Co3 Co4 Co1 61.22(7) . . y
Co2 Co4 Co1 61.13(7) . . y
C65 Co5 C70 96.3(6) . . ?
C65 Co5 C66 97.5(7) . . ?
C70 Co5 C66 156.8(6) . . ?
C65 Co5 P5 96.7(5) . . ?
C70 Co5 P5 97.6(4) . . ?
C66 Co5 P5 99.2(4) . . ?
C65 Co5 Co6 146.7(5) . . y
C70 Co5 Co6 110.9(4) . . y
C66 Co5 Co6 50.8(5) . . y
P5 Co5 Co6 98.43(12) . . y
C65 Co5 Co7 142.0(5) . . y
C70 Co5 Co7 50.6(4) . . y
C66 Co5 Co7 109.2(5) . . y
P5 Co5 Co7 104.92(13) . . y
Co6 Co5 Co7 60.28(8) . . y
C65 Co5 Co8 102.5(4) . . y
C70 Co5 Co8 84.4(4) . . y
C66 Co5 Co8 74.5(5) . . y
P5 Co5 Co8 160.39(13) . . y
Co6 Co5 Co8 62.99(8) . . y
Co7 Co5 Co8 61.45(8) . . y
C67 Co6 C66 101.8(7) . . ?
C67 Co6 C68 90.4(6) . . ?
C66 Co6 C68 155.0(6) . . ?
C67 Co6 P6 94.8(5) . . ?
C66 Co6 P6 99.6(4) . . ?
C68 Co6 P6 101.0(4) . . ?
C67 Co6 Co5 153.3(5) . . y
C66 Co6 Co5 52.3(4) . . y
C68 Co6 Co5 111.4(4) . . y
P6 Co6 Co5 95.96(12) . . y
C67 Co6 Co7 139.1(5) . . y
C66 Co6 Co7 111.9(4) . . y
C68 Co6 Co7 49.9(4) . . y
P6 Co6 Co7 101.60(12) . . y
Co5 Co6 Co7 61.60(8) . . y
C67 Co6 Co8 110.2(5) . . y
C66 Co6 Co8 73.6(4) . . y
C68 Co6 Co8 81.8(4) . . y
P6 Co6 Co8 154.90(12) . . y
Co5 Co6 Co8 60.45(7) . . y
Co7 Co6 Co8 61.02(7) . . y
C69 Co7 C68 92.3(6) . . ?
C69 Co7 C70 101.5(6) . . ?
C68 Co7 C70 159.3(7) . . ?
C69 Co7 P7 93.4(5) . . ?
C68 Co7 P7 103.2(5) . . ?
C70 Co7 P7 91.4(5) . . ?
C69 Co7 Co6 114.7(5) . . y
C68 Co7 Co6 51.3(5) . . y
C70 Co7 Co6 108.3(5) . . y
P7 Co7 Co6 140.42(13) . . y
C69 Co7 Co5 121.8(5) . . y
C68 Co7 Co5 109.3(5) . . y
C70 Co7 Co5 50.2(5) . . y
P7 Co7 Co5 129.70(13) . . y
Co6 Co7 Co5 58.12(7) . . y
C69 Co7 Co8 175.2(4) . . y
C68 Co7 Co8 82.9(4) . . y
C70 Co7 Co8 82.9(4) . . y
P7 Co7 Co8 88.44(12) . . y
Co6 Co7 Co8 61.58(7) . . y
Co5 Co7 Co8 59.58(7) . . y
C89 Co8 C90 99.4(7) . . ?
C89 Co8 P8 100.2(6) . . ?
C90 Co8 P8 96.1(5) . . ?
C89 Co8 Co5 147.0(5) . . y
C90 Co8 Co5 95.1(5) . . y
P8 Co8 Co5 107.47(13) . . y
C89 Co8 Co7 102.1(5) . . y
C90 Co8 Co7 154.0(5) . . y
P8 Co8 Co7 94.33(12) . . y
Co5 Co8 Co7 58.97(7) . . y
C89 Co8 Co6 90.7(5) . . y
C90 Co8 Co6 108.2(5) . . y
P8 Co8 Co6 151.43(13) . . y
Co5 Co8 Co6 56.56(7) . . y
Co7 Co8 Co6 57.40(7) . . y
C4 S1 C77 101.1(7) . . ?
C81 S2 C106 102.0(6) . . ?
N1 P1 C28 107.3(6) . . ?
N1 P1 C88 101.8(6) . . ?
C28 P1 C88 98.9(6) . . ?
N1 P1 Co1 110.8(4) . . ?
C28 P1 Co1 118.0(4) . . ?
C88 P1 Co1 118.2(4) . . ?
N1 P2 C40 104.1(6) . . ?
N1 P2 C16 99.9(5) . . ?
C40 P2 C16 103.9(6) . . ?
N1 P2 Co2 114.0(4) . . ?
C40 P2 Co2 114.4(4) . . ?
C16 P2 Co2 118.6(5) . . ?
N2 P3 C46 104.7(7) . . ?
N2 P3 C57 101.8(6) . . ?
C46 P3 C57 99.4(7) . . ?
N2 P3 Co3 111.9(4) . . ?
C46 P3 Co3 116.5(5) . . ?
C57 P3 Co3 120.4(5) . . ?
N2 P4 C52 104.8(6) . . ?
N2 P4 C34 102.0(6) . . ?
C52 P4 C34 103.8(7) . . ?
N2 P4 Co4 112.7(4) . . ?
C52 P4 Co4 117.5(5) . . ?
C34 P4 Co4 114.5(5) . . ?
N3 P5 C10 108.2(5) . . ?
N3 P5 C103 104.8(6) . . ?
C10 P5 C103 101.7(6) . . ?
N3 P5 Co5 112.8(4) . . ?
C10 P5 Co5 110.5(5) . . ?
C103 P5 Co5 117.9(4) . . ?
N3 P6 C101 107.7(6) . . ?
N3 P6 C83 102.1(6) . . ?
C101 P6 C83 100.4(6) . . ?
N3 P6 Co6 113.8(4) . . ?
C101 P6 Co6 114.1(5) . . ?
C83 P6 Co6 117.2(5) . . ?
N4 P7 C91 104.0(6) . . ?
N4 P7 C97 100.0(6) . . ?
C91 P7 C97 102.0(7) . . ?
N4 P7 Co7 114.4(4) . . ?
C91 P7 Co7 117.0(5) . . ?
C97 P7 Co7 117.1(6) . . ?
N4 P8 C71 103.1(7) . . ?
N4 P8 C119 102.4(7) . . ?
C71 P8 C119 99.2(7) . . ?
N4 P8 Co8 110.1(4) . . ?
C71 P8 Co8 121.6(5) . . ?
C119 P8 Co8 117.9(6) . . ?
C87 N1 P1 120.7(9) . . ?
C87 N1 P2 122.4(9) . . ?
P1 N1 P2 116.7(6) . . ?
P4 N2 P3 120.4(7) . . ?
C80 N3 P5 120.9(8) . . ?
C80 N3 P6 119.8(8) . . ?
P5 N3 P6 118.9(6) . . ?
P7 N4 P8 116.8(7) . . ?
C3 C1 C2 123.3(13) . . ?
C3 C1 H1 118.3 . . ?
C2 C1 H1 118.3 . . ?
C1 C2 C3 119.9(11) . 2_546 ?
C1 C2 C4 119.0(13) . . ?
C3 C2 C4 121.2(13) 2_546 . ?
C1 C3 C2 116.8(12) . 2_546 ?
C1 C3 C106 119.2(14) . . ?
C2 C3 C106 124.0(12) 2_546 . ?
C2 C4 S1 107.5(10) . . ?
C2 C4 H4A 110.2 . . ?
S1 C4 H4A 110.2 . . ?
C2 C4 H4B 110.2 . . ?
S1 C4 H4B 110.2 . . ?
H4A C4 H4B 108.5 . . ?
C28 C5 C6 120.4(13) . . ?
C28 C5 H5 119.8 . . ?
C6 C5 H5 119.8 . . ?
C5 C6 C25 119.1(15) . . ?
C5 C6 H6 120.5 . . ?
C25 C6 H6 120.5 . . ?
C18 C7 C12 120.1(13) . . ?
C18 C7 H7 119.9 . . ?
C12 C7 H7 119.9 . . ?
C9 C8 C123 119.9(14) . . ?
C9 C8 H8 120.1 . . ?
C123 C8 H8 120.1 . . ?
C8 C9 C10 121.7(14) . . ?
C8 C9 H9 119.2 . . ?
C10 C9 H9 119.2 . . ?
C64 C10 C9 118.3(12) . . ?
C64 C10 P5 122.4(9) . . ?
C9 C10 P5 117.8(10) . . ?
C12 C11 C16 121.0(13) . . ?
C12 C11 H11 119.5 . . ?
C16 C11 H11 119.5 . . ?
C7 C12 C11 119.8(14) . . ?
C7 C12 H12 120.1 . . ?
C11 C12 H12 120.1 . . ?
C14 C13 C38 122.0(15) . . ?
C14 C13 H13 119.0 . . ?
C38 C13 H13 119.0 . . ?
C13 C14 C15 117.7(17) . . ?
C13 C14 H14 121.1 . . ?
C15 C14 H14 121.1 . . ?
C40 C15 C14 120.9(14) . . ?
C40 C15 H15 119.6 . . ?
C14 C15 H15 119.6 . . ?
C11 C16 C17 117.3(12) . . ?
C11 C16 P2 118.8(10) . . ?
C17 C16 P2 123.0(11) . . ?
C18 C17 C16 120.4(13) . . ?
C18 C17 H17 119.8 . . ?
C16 C17 H17 119.8 . . ?
C7 C18 C17 121.2(14) . . ?
C7 C18 H18 119.4 . . ?
C17 C18 H18 119.4 . . ?
C30 C19 C24 119.6(13) . . ?
C30 C19 H19 120.2 . . ?
C24 C19 H19 120.2 . . ?
O9 C20 Co3 174.3(14) . . ?
O15 C21 Co1 174.9(14) . . ?
O16 C22 Co1 176.3(14) . . ?
C24 C23 C88 120.2(13) . . ?
C24 C23 H23 119.9 . . ?
C88 C23 H23 119.9 . . ?
C23 C24 C19 120.6(13) . . ?
C23 C24 H24 119.7 . . ?
C19 C24 H24 119.7 . . ?
C26 C25 C6 121.0(13) . . ?
C26 C25 H25 119.5 . . ?
C6 C25 H25 119.5 . . ?
C27 C26 C25 120.0(14) . . ?
C27 C26 H26 120.0 . . ?
C25 C26 H26 120.0 . . ?
C26 C27 C28 119.9(15) . . ?
C26 C27 H27 120.1 . . ?
C28 C27 H27 120.1 . . ?
C5 C28 C27 119.5(13) . . ?
C5 C28 P1 119.3(10) . . ?
C27 C28 P1 121.1(12) . . ?
C30 C29 C88 119.8(13) . . ?
C30 C29 H29 120.1 . . ?
C88 C29 H29 120.1 . . ?
C29 C30 C19 120.7(14) . . ?
C29 C30 H30 119.6 . . ?
C19 C30 H30 119.6 . . ?
C54 C31 C36 119.1(15) . . ?
C54 C31 H31 120.5 . . ?
C36 C31 H31 120.5 . . ?
C37 C32 C33 117.8(18) . . ?
C37 C32 H32 121.1 . . ?
C33 C32 H32 121.1 . . ?
C34 C33 C32 121.2(17) . . ?
C34 C33 H33 119.4 . . ?
C32 C33 H33 119.4 . . ?
C33 C34 C41 119.0(14) . . ?
C33 C34 P4 117.6(12) . . ?
C41 C34 P4 123.3(13) . . ?
C36 C35 C52 121.0(15) . . ?
C36 C35 H35 119.5 . . ?
C52 C35 H35 119.5 . . ?
C35 C36 C31 120.9(15) . . ?
C35 C36 H36 119.6 . . ?
C31 C36 H36 119.6 . . ?
C42 C37 C32 119.9(16) . . ?
C42 C37 H37 120.0 . . ?
C32 C37 H37 120.0 . . ?
C39 C38 C13 118.7(16) . . ?
C39 C38 H38 120.6 . . ?
C13 C38 H38 120.6 . . ?
C40 C39 C38 121.2(17) . . ?
C40 C39 H39 119.4 . . ?
C38 C39 H39 119.4 . . ?
C39 C40 C15 119.5(13) . . ?
C39 C40 P2 120.7(12) . . ?
C15 C40 P2 119.3(11) . . ?
C34 C41 C42 121.2(17) . . ?
C34 C41 H41 119.4 . . ?
C42 C41 H41 119.4 . . ?
C37 C42 C41 120.9(18) . . ?
C37 C42 H42 119.6 . . ?
C41 C42 H42 119.6 . . ?
C55 C43 C48 120.0(17) . . ?
C55 C43 H43 120.0 . . ?
C48 C43 H43 120.0 . . ?
C49 C44 C45 117(2) . . ?
C49 C44 H44 121.4 . . ?
C45 C44 H44 121.4 . . ?
C46 C45 C44 119(2) . . ?
C46 C45 H45 120.3 . . ?
C44 C45 H45 120.3 . . ?
C45 C46 C51 119.3(16) . . ?
C45 C46 P3 125.6(14) . . ?
C51 C46 P3 114.9(14) . . ?
C48 C47 C57 121.4(16) . . ?
C48 C47 H47 119.3 . . ?
C57 C47 H47 119.3 . . ?
C47 C48 C43 119.0(16) . . ?
C47 C48 H48 120.5 . . ?
C43 C48 H48 120.5 . . ?
C44 C49 C50 128(2) . . ?
C44 C49 H49 116.1 . . ?
C50 C49 H49 116.1 . . ?
C49 C50 C51 115(2) . . ?
C49 C50 H50 122.6 . . ?
C51 C50 H50 122.6 . . ?
C50 C51 C46 121.4(19) . . ?
C50 C51 H51 119.3 . . ?
C46 C51 H51 119.3 . . ?
C53 C52 C35 116.8(14) . . ?
C53 C52 P4 123.3(12) . . ?
C35 C52 P4 119.9(12) . . ?
C54 C53 C52 120.8(14) . . ?
C54 C53 H53 119.6 . . ?
C52 C53 H53 119.6 . . ?
C31 C54 C53 121.5(16) . . ?
C31 C54 H54 119.2 . . ?
C53 C54 H54 119.2 . . ?
C43 C55 C61 119.9(17) . . ?
C43 C55 H55 120.1 . . ?
C61 C55 H55 120.1 . . ?
O12 C56 Co4 178.0(16) . . ?
C61 C57 C47 120.0(14) . . ?
C61 C57 P3 120.1(11) . . ?
C47 C57 P3 119.9(12) . . ?
O14 C58 Co2 178.0(13) . . ?
O13 C59 Co3 138.2(11) . . ?
O13 C59 Co2 143.2(11) . . ?
Co3 C59 Co2 78.4(5) . . ?
O11 C60 Co2 143.0(12) . . ?
O11 C60 Co4 139.0(11) . . ?
Co2 C60 Co4 78.0(6) . . ?
C57 C61 C55 119.8(14) . . ?
C57 C61 H61 120.1 . . ?
C55 C61 H61 120.1 . . ?
O10 C62 Co4 142.2(11) . . ?
O10 C62 Co3 140.5(13) . . ?
Co4 C62 Co3 77.2(7) . . ?
C64 C63 C123 118.2(14) . . ?
C64 C63 H63 120.9 . . ?
C123 C63 H63 120.9 . . ?
C10 C64 C63 121.2(13) . . ?
C10 C64 H64 119.4 . . ?
C63 C64 H64 119.4 . . ?
O8 C65 Co5 177.5(16) . . ?
O3 C66 Co6 140.9(11) . . ?
O3 C66 Co5 142.1(12) . . ?
Co6 C66 Co5 76.9(6) . . ?
O2 C67 Co6 176.4(15) . . ?
O5 C68 Co7 143.1(14) . . ?
O5 C68 Co6 138.1(12) . . ?
Co7 C68 Co6 78.7(7) . . ?
O7 C69 Co7 173.7(14) . . ?
O6 C70 Co5 139.3(12) . . ?
O6 C70 Co7 141.5(13) . . ?
Co5 C70 Co7 79.2(5) . . ?
C72 C71 C76 119.6(15) . . ?
C72 C71 P8 118.8(13) . . ?
C76 C71 P8 121.6(13) . . ?
C71 C72 C73 116.7(17) . . ?
C71 C72 H72 121.6 . . ?
C73 C72 H72 121.6 . . ?
C92 C73 C72 124(2) . . ?
C92 C73 H73 117.9 . . ?
C72 C73 H73 117.9 . . ?
C85 C74 C107 120.6(18) . . ?
C85 C74 H74 119.7 . . ?
C107 C74 H74 119.7 . . ?
C92 C75 C76 121.8(19) . . ?
C92 C75 H75 119.1 . . ?
C76 C75 H75 119.1 . . ?
C71 C76 C75 119.7(17) . . ?
C71 C76 H76 120.2 . . ?
C75 C76 H76 120.2 . . ?
C87 C77 S1 109.3(9) . . ?
C87 C77 H77A 109.8 . . ?
S1 C77 H77A 109.8 . . ?
C87 C77 H77B 109.8 . . ?
S1 C77 H77B 109.8 . . ?
H77A C77 H77B 108.3 . . ?
C79 C78 C101 119.9(13) . . ?
C79 C78 H78 120.1 . . ?
C101 C78 H78 120.1 . . ?
C104 C79 C78 120.8(14) . . ?
C104 C79 H79 119.6 . . ?
C78 C79 H79 119.6 . . ?
N3 C80 C81 116.0(11) . . ?
N3 C80 H80A 108.3 . . ?
C81 C80 H80A 108.3 . . ?
N3 C80 H80B 108.3 . . ?
C81 C80 H80B 108.3 . . ?
H80A C80 H80B 107.4 . . ?
C80 C81 S2 111.3(10) . . ?
C80 C81 H81A 109.4 . . ?
S2 C81 H81A 109.4 . . ?
C80 C81 H81B 109.4 . . ?
S2 C81 H81B 109.4 . . ?
H81A C81 H81B 108.0 . . ?
C101 C82 C105 120.6(13) . . ?
C101 C82 H82 119.7 . . ?
C105 C82 H82 119.7 . . ?
C108 C83 C84 117.5(14) . . ?
C108 C83 P6 118.1(11) . . ?
C84 C83 P6 124.3(12) . . ?
C111 C84 C83 121.3(15) . . ?
C111 C84 H84 119.3 . . ?
C83 C84 H84 119.3 . . ?
C74 C85 C86 119.2(18) . . ?
C74 C85 H85 120.4 . . ?
C86 C85 H85 120.4 . . ?
C85 C86 C103 122.1(16) . . ?
C85 C86 H86 118.9 . . ?
C103 C86 H86 118.9 . . ?
C77 C87 N1 112.5(10) . . ?
C77 C87 H87A 109.1 . . ?
N1 C87 H87A 109.1 . . ?
C77 C87 H87B 109.1 . . ?
N1 C87 H87B 109.1 . . ?
H87A C87 H87B 107.8 . . ?
C23 C88 C29 119.1(13) . . ?
C23 C88 P1 121.4(10) . . ?
C29 C88 P1 119.3(11) . . ?
O1 C89 Co8 177.6(17) . . ?
O4 C90 Co8 178.0(15) . . ?
C96 C91 C112 118.0(15) . . ?
C96 C91 P7 122.1(12) . . ?
C112 C91 P7 119.8(12) . . ?
C73 C92 C75 118(2) . . ?
C73 C92 H92 121.0 . . ?
C75 C92 H92 121.0 . . ?
C94 C93 C112 119.9(17) . . ?
C94 C93 H93 120.1 . . ?
C112 C93 H93 120.1 . . ?
C93 C94 C95 120.0(16) . . ?
C93 C94 H94 120.0 . . ?
C95 C94 H94 120.0 . . ?
C96 C95 C94 119.3(17) . . ?
C96 C95 H95 120.4 . . ?
C94 C95 H95 120.4 . . ?
C95 C96 C91 121.6(17) . . ?
C95 C96 H96 119.2 . . ?
C91 C96 H96 119.2 . . ?
C98 C97 C118 116.6(15) . . ?
C98 C97 P7 120.8(14) . . ?
C118 C97 P7 122.6(13) . . ?
C97 C98 C99 122.6(18) . . ?
C97 C98 H98 118.7 . . ?
C99 C98 H98 118.7 . . ?
C100 C99 C98 118(2) . . ?
C100 C99 H99 121.2 . . ?
C98 C99 H99 121.2 . . ?
C120 C100 C99 120.5(18) . . ?
C120 C100 H100 119.8 . . ?
C99 C100 H100 119.8 . . ?
C82 C101 C78 118.4(13) . . ?
C82 C101 P6 125.1(10) . . ?
C78 C101 P6 116.5(10) . . ?
C103 C102 C107 122.1(15) . . ?
C103 C102 H102 118.9 . . ?
C107 C102 H102 118.9 . . ?
C102 C103 C86 115.6(15) . . ?
C102 C103 P5 125.0(12) . . ?
C86 C103 P5 119.4(11) . . ?
C79 C104 C105 120.0(14) . . ?
C79 C104 H104 120.0 . . ?
C105 C104 H104 120.0 . . ?
C104 C105 C82 120.3(14) . . ?
C104 C105 H105 119.9 . . ?
C82 C105 H105 119.9 . . ?
C3 C106 S2 117.6(10) . . ?
C3 C106 H10A 107.9 . . ?
S2 C106 H10A 107.9 . . ?
C3 C106 H10B 107.9 . . ?
S2 C106 H10B 107.9 . . ?
H10A C106 H10B 107.2 . . ?
C74 C107 C102 120.4(15) . . ?
C74 C107 H107 119.8 . . ?
C102 C107 H107 119.8 . . ?
C83 C108 C109 120.7(14) . . ?
C83 C108 H108 119.7 . . ?
C109 C108 H108 119.7 . . ?
C110 C109 C108 120.3(16) . . ?
C110 C109 H109 119.9 . . ?
C108 C109 H109 119.9 . . ?
C111 C110 C109 118.8(16) . . ?
C111 C110 H110 120.6 . . ?
C109 C110 H110 120.6 . . ?
C110 C111 C84 121.3(16) . . ?
C110 C111 H111 119.3 . . ?
C84 C111 H111 119.3 . . ?
C93 C112 C91 121.2(15) . . ?
C93 C112 H112 119.4 . . ?
C91 C112 H112 119.4 . . ?
C116 C113 C117 121.2(18) . . ?
C116 C113 H113 119.4 . . ?
C117 C113 H113 119.4 . . ?
C117 C114 C119 119.0(16) . . ?
C117 C114 H114 120.5 . . ?
C119 C114 H114 120.5 . . ?
C116 C115 C119 120.8(18) . . ?
C116 C115 H115 119.6 . . ?
C119 C115 H115 119.6 . . ?
C113 C116 C115 119.1(18) . . ?
C113 C116 H116 120.4 . . ?
C115 C116 H116 120.4 . . ?
C113 C117 C114 121.0(19) . . ?
C113 C117 H117 119.5 . . ?
C114 C117 H117 119.5 . . ?
C120 C118 C97 123.7(18) . . ?
C120 C118 H118 118.2 . . ?
C97 C118 H118 118.2 . . ?
C114 C119 C115 118.9(14) . . ?
C114 C119 P8 119.0(12) . . ?
C115 C119 P8 122.1(13) . . ?
C100 C120 C118 119.0(19) . . ?
C100 C120 H120 120.5 . . ?
C118 C120 H120 120.5 . . ?
Cl3 C121 Cl4 118(2) . . ?
Cl3 C121 H12C 107.7 . . ?
Cl4 C121 H12C 107.7 . . ?
Cl3 C121 H12D 107.7 . . ?
Cl4 C121 H12D 107.7 . . ?
H12C C121 H12D 107.1 . . ?
Cl1 C122 Cl2 122(3) . . ?
Cl1 C122 H12A 106.9 . . ?
Cl2 C122 H12A 106.9 . . ?
Cl1 C122 H12B 106.9 . . ?
Cl2 C122 H12B 106.9 . . ?
H12A C122 H12B 106.7 . . ?
C8 C123 C63 120.7(14) . . ?
C8 C123 H123 119.7 . . ?
C63 C123 H123 119.7 . . ?

loop_
_geom_bond_atom_site_label_1
_geom_bond_atom_site_label_2
_geom_bond_distance
_geom_bond_site_symmetry_2
_geom_bond_publ_flag
Co1 C22 1.72(2) . ?
Co1 C21 1.807(17) . ?
Co1 P1 2.198(4) . y
Co1 Co3 2.514(2) . ?
Co1 Co4 2.525(2) . ?
Co1 Co2 2.551(3) . ?
Co2 C58 1.798(19) . ?
Co2 C59 1.966(14) . ?
Co2 C60 1.968(15) . ?
Co2 P2 2.191(4) . y
Co2 Co3 2.479(3) . y
Co2 Co4 2.491(2) . y
Co3 C20 1.789(19) . ?
Co3 C62 1.953(14) . ?
Co3 C59 1.957(13) . ?
Co3 P3 2.164(4) . y
Co3 Co4 2.407(3) . y
Co4 C56 1.761(17) . ?
Co4 C62 1.905(18) . ?
Co4 C60 1.988(16) . ?
Co4 P4 2.171(4) . y
Co5 C65 1.781(16) . ?
Co5 C70 1.945(16) . ?
Co5 C66 1.949(15) . ?
Co5 P5 2.164(4) . y
Co5 Co6 2.401(2) . y
Co5 Co7 2.487(3) . y
Co5 Co8 2.503(3) . y
Co6 C67 1.786(16) . ?
Co6 C66 1.910(17) . ?
Co6 C68 1.955(19) . ?
Co6 P6 2.183(4) . y
Co6 Co7 2.455(3) . y
Co6 Co8 2.563(3) . y
Co7 C69 1.785(16) . ?
Co7 C68 1.916(14) . ?
Co7 C70 1.957(13) . ?
Co7 P7 2.150(5) . y
Co7 Co8 2.550(2) . y
Co8 C89 1.77(2) . ?
Co8 C90 1.824(17) . ?
Co8 P8 2.216(4) . y
Cl1 C122 1.48(5) . ?
Cl2 C122 1.68(6) . ?
Cl3 C121 1.63(4) . ?
Cl4 C121 1.70(4) . ?
S1 C4 1.806(15) . ?
S1 C77 1.821(12) . ?
S2 C81 1.803(15) . ?
S2 C106 1.808(14) . ?
P1 N1 1.695(12) . ?
P1 C28 1.846(13) . ?
P1 C88 1.862(14) . ?
P2 N1 1.722(12) . ?
P2 C40 1.834(13) . ?
P2 C16 1.842(13) . ?
P3 N2 1.701(12) . ?
P3 C46 1.852(16) . ?
P3 C57 1.859(14) . ?
P4 N2 1.697(11) . ?
P4 C52 1.829(16) . ?
P4 C34 1.831(14) . ?
P5 N3 1.702(10) . ?
P5 C10 1.816(13) . ?
P5 C103 1.832(16) . ?
P6 N3 1.718(10) . ?
P6 C101 1.832(13) . ?
P6 C83 1.830(15) . ?
P7 N4 1.702(11) . ?
P7 C91 1.818(15) . ?
P7 C97 1.828(15) . ?
P8 N4 1.713(11) . ?
P8 C71 1.838(15) . ?
P8 C119 1.854(14) . ?
O1 C89 1.162(19) . ?
O2 C67 1.132(16) . ?
O3 C66 1.159(16) . ?
O4 C90 1.120(16) . ?
O5 C68 1.170(17) . ?
O6 C70 1.143(14) . ?
O7 C69 1.134(16) . ?
O8 C65 1.136(16) . ?
O9 C20 1.120(17) . ?
O10 C62 1.175(16) . ?
O11 C60 1.137(16) . ?
O12 C56 1.141(16) . ?
O13 C59 1.138(14) . ?
O14 C58 1.129(17) . ?
O15 C21 1.131(16) . ?
O16 C22 1.18(2) . ?
N1 C87 1.509(15) . ?
N3 C80 1.493(17) . ?
C1 C3 1.380(18) . ?
C1 C2 1.383(19) . ?
C1 H1 0.9500 . ?
C2 C3 1.404(19) 2_546 ?
C2 C4 1.517(17) . ?
C3 C2 1.404(19) 2_546 ?
C3 C106 1.499(19) . ?
C4 H4A 0.9900 . ?
C4 H4B 0.9900 . ?
C5 C28 1.375(19) . ?
C5 C6 1.39(2) . ?
C5 H5 0.9500 . ?
C6 C25 1.39(2) . ?
C6 H6 0.9500 . ?
C7 C18 1.35(2) . ?
C7 C12 1.38(2) . ?
C7 H7 0.9500 . ?
C8 C9 1.37(2) . ?
C8 C123 1.36(2) . ?
C8 H8 0.9500 . ?
C9 C10 1.395(17) . ?
C9 H9 0.9500 . ?
C10 C64 1.384(18) . ?
C11 C12 1.379(19) . ?
C11 C16 1.399(18) . ?
C11 H11 0.9500 . ?
C12 H12 0.9500 . ?
C13 C14 1.35(2) . ?
C13 C38 1.38(2) . ?
C13 H13 0.9500 . ?
C14 C15 1.43(2) . ?
C14 H14 0.9500 . ?
C15 C40 1.36(2) . ?
C15 H15 0.9500 . ?
C16 C17 1.404(18) . ?
C17 C18 1.373(19) . ?
C17 H17 0.9500 . ?
C18 H18 0.9500 . ?
C19 C30 1.37(2) . ?
C19 C24 1.38(2) . ?
C19 H19 0.9500 . ?
C23 C24 1.353(18) . ?
C23 C88 1.397(18) . ?
C23 H23 0.9500 . ?
C24 H24 0.9500 . ?
C25 C26 1.38(2) . ?
C25 H25 0.9500 . ?
C26 C27 1.37(2) . ?
C26 H26 0.9500 . ?
C27 C28 1.415(18) . ?
C27 H27 0.9500 . ?
C29 C30 1.365(18) . ?
C29 C88 1.396(17) . ?
C29 H29 0.9500 . ?
C30 H30 0.9500 . ?
C31 C54 1.36(2) . ?
C31 C36 1.37(2) . ?
C31 H31 0.9500 . ?
C32 C37 1.41(3) . ?
C32 C33 1.40(2) . ?
C32 H32 0.9500 . ?
C33 C34 1.35(2) . ?
C33 H33 0.9500 . ?
C34 C41 1.36(2) . ?
C35 C36 1.35(2) . ?
C35 C52 1.406(19) . ?
C35 H35 0.9500 . ?
C36 H36 0.9500 . ?
C37 C42 1.33(3) . ?
C37 H37 0.9500 . ?
C38 C39 1.38(2) . ?
C38 H38 0.9500 . ?
C39 C40 1.36(2) . ?
C39 H39 0.9500 . ?
C41 C42 1.38(2) . ?
C41 H41 0.9500 . ?
C42 H42 0.9500 . ?
C43 C55 1.35(2) . ?
C43 C48 1.37(2) . ?
C43 H43 0.9500 . ?
C44 C49 1.32(3) . ?
C44 C45 1.43(3) . ?
C44 H44 0.9500 . ?
C45 C46 1.35(2) . ?
C45 H45 0.9500 . ?
C46 C51 1.41(2) . ?
C47 C48 1.35(2) . ?
C47 C57 1.357(19) . ?
C47 H47 0.9500 . ?
C48 H48 0.9500 . ?
C49 C50 1.35(3) . ?
C49 H49 0.9500 . ?
C50 C51 1.40(2) . ?
C50 H50 0.9500 . ?
C51 H51 0.9500 . ?
C52 C53 1.39(2) . ?
C53 C54 1.35(2) . ?
C53 H53 0.9500 . ?
C54 H54 0.9500 . ?
C55 C61 1.38(2) . ?
C55 H55 0.9500 . ?
C57 C61 1.34(2) . ?
C61 H61 0.9500 . ?
C63 C64 1.391(19) . ?
C63 C123 1.42(2) . ?
C63 H63 0.9500 . ?
C64 H64 0.9500 . ?
C71 C72 1.37(2) . ?
C71 C76 1.38(2) . ?
C72 C73 1.44(3) . ?
C72 H72 0.9500 . ?
C73 C92 1.30(3) . ?
C73 H73 0.9500 . ?
C74 C85 1.34(2) . ?
C74 C107 1.35(2) . ?
C74 H74 0.9500 . ?
C75 C92 1.36(3) . ?
C75 C76 1.40(2) . ?
C75 H75 0.9500 . ?
C76 H76 0.9500 . ?
C77 C87 1.501(18) . ?
C77 H77A 0.9900 . ?
C77 H77B 0.9900 . ?
C78 C79 1.39(2) . ?
C78 C101 1.400(17) . ?
C78 H78 0.9500 . ?
C79 C104 1.35(2) . ?
C79 H79 0.9500 . ?
C80 C81 1.53(2) . ?
C80 H80A 0.9900 . ?
C80 H80B 0.9900 . ?
C81 H81A 0.9900 . ?
C81 H81B 0.9900 . ?
C82 C101 1.379(18) . ?
C82 C105 1.385(19) . ?
C82 H82 0.9500 . ?
C83 C108 1.39(2) . ?
C83 C84 1.394(19) . ?
C84 C111 1.38(2) . ?
C84 H84 0.9500 . ?
C85 C86 1.38(2) . ?
C85 H85 0.9500 . ?
C86 C103 1.40(2) . ?
C86 H86 0.9500 . ?
C87 H87A 0.9900 . ?
C87 H87B 0.9900 . ?
C91 C96 1.37(2) . ?
C91 C112 1.38(2) . ?
C92 H92 0.9500 . ?
C93 C94 1.35(2) . ?
C93 C112 1.37(2) . ?
C93 H93 0.9500 . ?
C94 C95 1.39(3) . ?
C94 H94 0.9500 . ?
C95 C96 1.36(2) . ?
C95 H95 0.9500 . ?
C96 H96 0.9500 . ?
C97 C98 1.35(2) . ?
C97 C118 1.37(2) . ?
C98 C99 1.41(3) . ?
C98 H98 0.9500 . ?
C99 C100 1.38(3) . ?
C99 H99 0.9500 . ?
C100 C120 1.36(3) . ?
C100 H100 0.9500 . ?
C102 C103 1.360(18) . ?
C102 C107 1.38(2) . ?
C102 H102 0.9500 . ?
C104 C105 1.37(2) . ?
C104 H104 0.9500 . ?
C105 H105 0.9500 . ?
C106 H10A 0.9900 . ?
C106 H10B 0.9900 . ?
C107 H107 0.9500 . ?
C108 C109 1.41(2) . ?
C108 H108 0.9500 . ?
C109 C110 1.38(2) . ?
C109 H109 0.9500 . ?
C110 C111 1.37(2) . ?
C110 H110 0.9500 . ?
C111 H111 0.9500 . ?
C112 H112 0.9500 . ?
C113 C116 1.35(3) . ?
C113 C117 1.35(3) . ?
C113 H113 0.9500 . ?
C114 C117 1.37(2) . ?
C114 C119 1.38(2) . ?
C114 H114 0.9500 . ?
C115 C116 1.37(2) . ?
C115 C119 1.39(2) . ?
C115 H115 0.9500 . ?
C116 H116 0.9500 . ?
C117 H117 0.9500 . ?
C118 C120 1.37(2) . ?
C118 H118 0.9500 . ?
C120 H120 0.9500 . ?
C121 H12C 0.9900 . ?
C121 H12D 0.9900 . ?
C122 H12A 0.9900 . ?
C122 H12B 0.9900 . ?
C123 H123 0.9500 . ?
